data_2242842
loop_
_publ_author_name
'Wang, Ruyu'
'Shu, Xi'
'Fan, Yu'
'Li, Shoujian'
'Jin, Yongdong'
'Xia, Chuanqin'
'Huang, Chao'

_publ_section_title
;
 Crystal structure of a host--guest complex of the tris-urea receptor,
 3-(4-nitrophenyl)-1,1-bis{2-[3-(4-nitrophenyl)ureido]ethyl}urea, that
 encapsulates hydrogen-bonded chains of dihydrogen phosphate anions with
 separate tetra-<i>n</i>-butylammonium counter-ions
;
_journal_issue 3
_journal_name_full 'Acta Crystallographica Section E'
_journal_page_first 319
_journal_page_last 323
_journal_paper_doi 10.1107/S2056989019001336
_journal_volume 75
_journal_year 2019
_chemical_formula_iupac 'C25 H25 N9 O9, C16 H36 N + , H2 P O4 -'
_chemical_formula_moiety 'C25 H25 N9 O9, C16 H36 N, H2 O4 P'
_chemical_formula_sum 'C41 H63 N10 O13 P'
_chemical_formula_weight 934.98
_chemical_name_systematic
;
3-(4-Nitrophenyl)-1,1-bis{2-[3-(4-nitrophenyl)ureido]ethyl}urea
tetrabutylammonium dihydrogen phosphate
;
_space_group_crystal_system triclinic
_space_group_IT_number 2
_space_group_name_Hall '-P 1'
_space_group_name_H-M_alt 'P -1'
_symmetry_space_group_name_Hall '-P 1'
_symmetry_space_group_name_H-M 'P -1'
_atom_sites_solution_hydrogens mixed
_atom_sites_solution_primary direct
_atom_sites_solution_secondary difmap
_audit_creation_method SHELXL-2013
_cell_angle_alpha 83.797(2)
_cell_angle_beta 79.818(2)
_cell_angle_gamma 89.191(2)
_cell_formula_units_Z 4
_cell_length_a 15.2043(3)
_cell_length_b 17.4555(5)
_cell_length_c 18.1232(4)
_cell_measurement_reflns_used 22142
_cell_measurement_temperature 179(2)
_cell_measurement_theta_max 72.61
_cell_measurement_theta_min 4.17
_cell_volume 4706.3(2)
_computing_cell_refinement
;
<i>CrysAlis PRO</i> (Agilent, 2014)
;
_computing_data_collection
;
<i>CrysAlis PRO</i> (Agilent, 2014)
;
_computing_data_reduction
;
<i>CrysAlis PRO</i> (Agilent, 2014)
;
_computing_molecular_graphics
;
<i>OLEX2</i> (Dolomanov <i>et al.</i>,  2009) and Mercury (Macrae <i>et
al.</i>,  2008)
;
_computing_publication_material
;
ShelXL (Sheldrick, 2015b), PLATON (Spek, 2009) and
publCIF (Westrip, 2010)
;
_computing_structure_refinement
;
ShelXL (Sheldrick, 2015b)
;
_computing_structure_solution
;
ShelXT (Sheldrick, 2015a)
;
_diffrn_ambient_temperature 179(2)
_diffrn_detector_area_resol_mean 15.9595
_diffrn_measured_fraction_theta_full 0.999
_diffrn_measured_fraction_theta_max 0.979
_diffrn_measurement_device_type 'Agilent New Gemini, Dual, Cu at zero, EosS2'
_diffrn_measurement_method '\w scans'
_diffrn_radiation_type CuK\a
_diffrn_radiation_wavelength 1.54184
_diffrn_reflns_av_R_equivalents 0.0404
_diffrn_reflns_av_unetI/netI 0.0348
_diffrn_reflns_limit_h_max 18
_diffrn_reflns_limit_h_min -12
_diffrn_reflns_limit_k_max 21
_diffrn_reflns_limit_k_min -21
_diffrn_reflns_limit_l_max 22
_diffrn_reflns_limit_l_min -21
_diffrn_reflns_number 50539
_diffrn_reflns_theta_full 67.684
_diffrn_reflns_theta_max 72.719
_diffrn_reflns_theta_min 4.486
_diffrn_source 'Enhance (Cu) X-ray Source'
_exptl_absorpt_coefficient_mu 1.129
_exptl_absorpt_correction_T_max 0.880
_exptl_absorpt_correction_T_min 0.660
_exptl_absorpt_correction_type multi-scan
_exptl_absorpt_process_details
;
(<i>CrysAlisPro</i>; Agilent, 2014)
;
_exptl_crystal_colour colourless
_exptl_crystal_density_diffrn 1.320
_exptl_crystal_description prism
_exptl_crystal_F_000 1992
_exptl_crystal_size_max 0.40
_exptl_crystal_size_mid 0.40
_exptl_crystal_size_min 0.10
_refine_diff_density_max 0.958
_refine_diff_density_min -0.848
_refine_ls_extinction_method none
_refine_ls_goodness_of_fit_ref 1.011
_refine_ls_hydrogen_treatment mixed
_refine_ls_matrix_type full
_refine_ls_number_parameters 1237
_refine_ls_number_reflns 18359
_refine_ls_number_restraints 26
_refine_ls_restrained_S_all 1.011
_refine_ls_R_factor_all 0.0745
_refine_ls_R_factor_gt 0.0652
_refine_ls_shift/su_max 0.001
_refine_ls_shift/su_mean 0.000
_refine_ls_structure_factor_coef Fsqd
_refine_ls_weighting_details 'w=1/[\s^2^(Fo^2^)+(0.06P)^2^+6P] where P=(Fo^2^+2Fc^2^)/3'
_refine_ls_weighting_scheme calc
_refine_ls_wR_factor_gt 0.1537
_refine_ls_wR_factor_ref 0.1603
_reflns_number_gt 15323
_reflns_number_total 18359
_reflns_threshold_expression 'I > 2\s(I)'
_cod_data_source_file kq2020sup1.cif
_cod_data_source_block I
_cod_database_code 2242842
_shelx_space_group_comment
;
The symmetry employed for this shelxl refinement is uniquely defined
by the following loop, which should always be used as a source of
symmetry information in preference to the above space-group names.
They are only intended as comments.
;
_shelx_estimated_absorpt_t_min 0.661
_shelx_estimated_absorpt_t_max 0.895
_shelxl_version_number .2013

loop_
_space_group_symop_operation_xyz
'x, y, z'
'-x, -y, -z'

loop_
_atom_site_type_symbol
_atom_site_label
_atom_site_fract_x
_atom_site_fract_y
_atom_site_fract_z
_atom_site_U_iso_or_equiv
_atom_site_adp_type
_atom_site_calc_flag
_atom_site_occupancy
_atom_site_disorder_assembly
_atom_site_disorder_group
O O1 -0.30049(14) 0.81991(14) 0.21069(13) 0.0558(5) Uani d 1 . .
O O2 -0.24548(15) 0.71532(13) 0.16732(13) 0.0563(5) Uani d 1 . .
O O3 0.14525(13) 0.70324(12) 0.30808(13) 0.0499(5) Uani d 1 . .
O O4 0.41981(13) 0.66636(13) 0.25280(13) 0.0541(6) Uani d 1 . .
O O5 0.73924(19) 0.44154(18) 0.07252(17) 0.0814(8) Uani d 1 . .
O O6 0.81027(19) 0.41318(15) 0.16481(15) 0.0741(8) Uani d 1 . .
O O7 0.67230(13) 0.71270(11) 0.39515(11) 0.0431(4) Uani d 1 . .
O O8 1.11079(14) 0.66722(14) 0.52832(14) 0.0590(6) Uani d 1 . .
O O9 1.07222(16) 0.57359(15) 0.47126(13) 0.0639(6) Uani d 1 . .
N N1 -0.24296(16) 0.76864(15) 0.20575(14) 0.0456(6) Uani d 1 . .
N N2 0.05445(14) 0.80478(12) 0.34212(12) 0.0349(5) Uani d 1 . .
H H2N 0.053(2) 0.8466(10) 0.3671(15) 0.042 Uiso d 1 . .
N N3 0.18575(14) 0.78414(13) 0.38582(13) 0.0380(5) Uani d 1 . .
H H3N 0.173(2) 0.8242(12) 0.4129(15) 0.046 Uiso d 1 . .
N N4 0.43055(15) 0.74282(14) 0.34333(14) 0.0433(5) Uani d 1 . .
N N5 0.61267(16) 0.82824(14) 0.42129(14) 0.0437(5) Uani d 1 . .
H H5N 0.623(2) 0.8733(10) 0.4382(18) 0.052 Uiso d 1 . .
N N6 0.73250(14) 0.78432(13) 0.47369(13) 0.0365(5) Uani d 1 . .
H H6N 0.722(2) 0.8271(10) 0.4972(15) 0.044 Uiso d 1 . .
N N7 1.05762(17) 0.63522(16) 0.49814(14) 0.0479(6) Uani d 1 . .
N N8 0.54553(15) 0.65876(14) 0.30550(14) 0.0413(5) Uani d 1 . .
H H8N 0.5769(18) 0.6786(17) 0.3366(14) 0.050 Uiso d 1 . .
N N9 0.75357(19) 0.44901(16) 0.13596(17) 0.0575(7) Uani d 1 . .
C C1 0.69928(19) 0.50461(16) 0.17902(17) 0.0454(7) Uani d 1 . .
C C2 0.6241(2) 0.5329(2) 0.1551(2) 0.0576(8) Uani d 1 . .
H H2 0.6087 0.5183 0.1100 0.069 Uiso calc 1 . .
C C3 0.5703(2) 0.5832(2) 0.19681(19) 0.0545(8) Uani d 1 . .
H H3 0.5170 0.6023 0.1810 0.065 Uiso calc 1 . .
C C4 0.59415(18) 0.60564(15) 0.26166(16) 0.0399(6) Uani d 1 . .
C C5 0.67121(19) 0.57639(17) 0.28422(17) 0.0449(6) Uani d 1 . .
H H5 0.6879 0.5916 0.3286 0.054 Uiso calc 1 . .
C C6 0.7244(2) 0.52534(17) 0.24328(18) 0.0476(7) Uani d 1 . .
H H6 0.7771 0.5051 0.2592 0.057 Uiso calc 1 . .
C C7 0.46280(17) 0.68813(16) 0.29743(16) 0.0411(6) Uani d 1 . .
C C8 0.34579(17) 0.77955(16) 0.33457(16) 0.0398(6) Uani d 1 . .
H H8A 0.3335 0.7736 0.2836 0.048 Uiso calc 1 . .
H H8B 0.3503 0.8353 0.3389 0.048 Uiso calc 1 . .
C C9 0.26874(17) 0.74518(16) 0.39328(16) 0.0392(6) Uani d 1 . .
H H9A 0.2624 0.6899 0.3876 0.047 Uiso calc 1 . .
H H9B 0.2819 0.7492 0.4443 0.047 Uiso calc 1 . .
C C10 0.13050(17) 0.75938(15) 0.34299(15) 0.0359(5) Uani d 1 . .
C C11 -0.01842(16) 0.79138(15) 0.30923(14) 0.0342(5) Uani d 1 . .
C C12 -0.02853(18) 0.72636(16) 0.27224(16) 0.0400(6) Uani d 1 . .
H H12 0.0161 0.6877 0.2694 0.048 Uiso calc 1 . .
C C13 -0.10298(18) 0.71844(16) 0.24008(16) 0.0419(6) Uani d 1 . .
H H13 -0.1096 0.6745 0.2149 0.050 Uiso calc 1 . .
C C14 -0.16814(17) 0.77457(16) 0.24457(15) 0.0382(6) Uani d 1 . .
C C15 -0.16132(18) 0.83798(16) 0.28272(16) 0.0412(6) Uani d 1 . .
H H15 -0.2074 0.8754 0.2868 0.049 Uiso calc 1 . .
C C16 -0.08709(18) 0.84628(16) 0.31461(15) 0.0394(6) Uani d 1 . .
H H16 -0.0820 0.8899 0.3408 0.047 Uiso calc 1 . .
C C17 0.47607(18) 0.76651(17) 0.40141(16) 0.0424(6) Uani d 1 . .
H H17A 0.5019 0.7206 0.4266 0.051 Uiso calc 1 . .
H H17B 0.4321 0.7894 0.4399 0.051 Uiso calc 1 . .
C C18 0.55022(18) 0.82489(17) 0.36954(16) 0.0421(6) Uani d 1 . .
H H18A 0.5826 0.8104 0.3207 0.051 Uiso calc 1 . .
H H18B 0.5238 0.8764 0.3603 0.051 Uiso calc 1 . .
C C19 0.67255(17) 0.77080(15) 0.42772(15) 0.0376(6) Uani d 1 . .
C C20 0.81048(17) 0.74344(15) 0.48085(14) 0.0342(5) Uani d 1 . .
C C21 0.82524(19) 0.66802(16) 0.46242(16) 0.0424(6) Uani d 1 . .
H H21 0.7800 0.6409 0.4458 0.051 Uiso calc 1 . .
C C22 0.9062(2) 0.63326(16) 0.46862(16) 0.0442(6) Uani d 1 . .
H H22 0.9170 0.5824 0.4553 0.053 Uiso calc 1 . .
C C23 0.97117(18) 0.67192(16) 0.49395(14) 0.0392(6) Uani d 1 . .
C C24 0.95747(18) 0.74567(16) 0.51434(14) 0.0386(6) Uani d 1 . .
H H24 1.0023 0.7714 0.5328 0.046 Uiso calc 1 . .
C C25 0.87735(17) 0.78116(15) 0.50729(14) 0.0358(5) Uani d 1 . .
H H25 0.8674 0.8321 0.5206 0.043 Uiso calc 1 . .
O O10A 0.0479(3) 0.8828(3) 0.8867(3) 0.0689(14) Uani d 0.5 A 1
O O11A 0.0502(7) 0.9794(7) 0.8022(6) 0.0689(14) Uani d 0.5 A 1
O O10B 0.0574(3) 0.9139(3) 0.90363(18) 0.0515(10) Uani d 0.5 A 2
O O11B 0.0563(6) 0.9790(6) 0.7960(4) 0.0515(10) Uani d 0.5 A 2
O O12 0.49661(14) 0.78528(13) 0.82348(11) 0.0516(5) Uani d 1 . .
O O13 0.75401(12) 0.75789(11) 0.88681(10) 0.0390(4) Uani d 1 . .
O O14 0.94784(18) 0.54938(14) 1.15633(12) 0.0654(7) Uani d 1 . .
O O15 1.07221(14) 0.52318(12) 1.08658(12) 0.0483(5) Uani d 1 . .
O O16 1.08082(12) 0.76689(11) 0.73581(10) 0.0381(4) Uani d 1 . .
O O17 1.50576(19) 0.61542(18) 0.70411(17) 0.0847(9) Uani d 1 . .
O O18 1.56917(14) 0.68624(14) 0.60480(15) 0.0620(6) Uani d 1 . .
N N10 0.08998(16) 0.93022(17) 0.83676(13) 0.0572(7) Uani d 1 . .
N N11 0.44803(14) 0.86420(13) 0.72873(12) 0.0362(5) Uani d 1 . .
H H11N 0.4688(19) 0.8905(15) 0.6837(8) 0.043 Uiso d 1 . .
N N12 0.58895(15) 0.81643(13) 0.71123(13) 0.0392(5) Uani d 1 . .
H H12N 0.599(2) 0.8456(15) 0.6666(9) 0.047 Uiso d 1 . .
N N13 0.81504(13) 0.79785(12) 0.76640(11) 0.0336(4) Uani d 1 . .
N N14 1.03777(14) 0.86411(13) 0.65735(12) 0.0361(5) Uani d 1 . .
H H14N 1.0554(19) 0.9028(12) 0.6211(12) 0.043 Uiso d 1 . .
N N15 1.17809(14) 0.81480(12) 0.62862(12) 0.0341(4) Uani d 1 . .
H H15N 1.181(2) 0.8486(13) 0.5873(10) 0.041 Uiso d 1 . .
N N16 1.50353(18) 0.66548(16) 0.65167(16) 0.0543(6) Uani d 1 . .
N N17 0.90190(13) 0.73247(13) 0.84589(12) 0.0339(4) Uani d 1 . .
H H17N 0.9496(12) 0.7446(17) 0.8097(12) 0.041 Uiso d 1 . .
N N18 0.99925(17) 0.55484(13) 1.09594(13) 0.0407(5) Uani d 1 . .
C C26 1.41791(18) 0.70288(16) 0.64585(17) 0.0429(6) Uani d 1 . .
C C27 1.41575(17) 0.76631(16) 0.59423(15) 0.0385(6) Uani d 1 . .
H H27 1.4689 0.7852 0.5620 0.046 Uiso calc 1 . .
C C28 1.33498(17) 0.80203(15) 0.59014(14) 0.0358(5) Uani d 1 . .
H H28 1.3329 0.8463 0.5550 0.043 Uiso calc 1 . .
C C29 1.25603(17) 0.77435(15) 0.63674(14) 0.0340(5) Uani d 1 . .
C C30 1.2600(2) 0.71000(17) 0.68850(19) 0.0514(7) Uani d 1 . .
H H30 1.2071 0.6901 0.7204 0.062 Uiso calc 1 . .
C C31 1.3412(2) 0.67522(19) 0.6933(2) 0.0570(8) Uani d 1 . .
H H31 1.3444 0.6320 0.7294 0.068 Uiso calc 1 . .
C C32 1.09771(16) 0.81194(14) 0.67801(14) 0.0324(5) Uani d 1 . .
C C33 0.95254(16) 0.87103(15) 0.70682(15) 0.0354(5) Uani d 1 . .
H H33A 0.9242 0.9204 0.6919 0.042 Uiso calc 1 . .
H H33B 0.9625 0.8716 0.7593 0.042 Uiso calc 1 . .
C C34 0.89019(16) 0.80453(15) 0.70328(14) 0.0339(5) Uani d 1 . .
H H34A 0.8669 0.8123 0.6553 0.041 Uiso calc 1 . .
H H34B 0.9244 0.7558 0.7037 0.041 Uiso calc 1 . .
C C35 0.73043(16) 0.83373(15) 0.75436(14) 0.0341(5) Uani d 1 . .
H H35A 0.7427 0.8774 0.7142 0.041 Uiso calc 1 . .
H H35B 0.7013 0.8546 0.8012 0.041 Uiso calc 1 . .
C C36 0.66706(18) 0.77744(16) 0.73211(16) 0.0403(6) Uani d 1 . .
H H36A 0.6985 0.7515 0.6891 0.048 Uiso calc 1 . .
H H36B 0.6482 0.7375 0.7749 0.048 Uiso calc 1 . .
C C37 0.51073(17) 0.81871(15) 0.76007(15) 0.0368(5) Uani d 1 . .
C C38 0.35982(17) 0.87685(15) 0.75916(14) 0.0357(5) Uani d 1 . .
C C39 0.31353(17) 0.93099(15) 0.71747(14) 0.0361(5) Uani d 1 . .
H H39 0.3438 0.9566 0.6712 0.043 Uiso calc 1 . .
C C40 0.22548(18) 0.94750(16) 0.74230(15) 0.0393(6) Uani d 1 . .
H H40 0.1946 0.9835 0.7131 0.047 Uiso calc 1 . .
C C41 0.18252(18) 0.91135(18) 0.80989(16) 0.0444(6) Uani d 1 . .
C C42 0.2256(2) 0.8569(2) 0.85174(17) 0.0523(8) Uani d 1 . .
H H42 0.1943 0.8314 0.8977 0.063 Uiso calc 1 . .
C C43 0.31411(19) 0.83923(18) 0.82708(16) 0.0457(7) Uani d 1 . .
H H43 0.3437 0.8019 0.8559 0.055 Uiso calc 1 . .
C C44 0.81967(16) 0.76260(14) 0.83621(14) 0.0320(5) Uani d 1 . .
C C45 0.92141(16) 0.68865(14) 0.91061(14) 0.0323(5) Uani d 1 . .
C C46 0.85796(18) 0.66579(15) 0.97486(15) 0.0379(6) Uani d 1 . .
H H46 0.7971 0.6798 0.9766 0.045 Uiso calc 1 . .
C C47 0.88410(18) 0.62279(15) 1.03564(15) 0.0389(6) Uani d 1 . .
H H47 0.8416 0.6082 1.0799 0.047 Uiso calc 1 . .
C C48 0.97190(18) 0.60118(14) 1.03184(14) 0.0348(5) Uani d 1 . .
C C49 1.03608(17) 0.62206(15) 0.96873(14) 0.0358(5) Uani d 1 . .
H H49 1.0964 0.6061 0.9669 0.043 Uiso calc 1 . .
C C50 1.01033(17) 0.66647(15) 0.90874(14) 0.0353(5) Uani d 1 . .
H H50 1.0537 0.6823 0.8654 0.042 Uiso calc 1 . .
N N19 0.25010(15) 0.49825(13) 0.23222(13) 0.0388(5) Uani d 1 . .
C C51 -0.0401(2) 0.47538(19) 0.33601(18) 0.0553(8) Uani d 1 . .
H H51A -0.1042 0.4634 0.3455 0.083 Uiso calc 1 . .
H H51B -0.0290 0.5239 0.3032 0.083 Uiso calc 1 . .
H H51C -0.0205 0.4804 0.3839 0.083 Uiso calc 1 . .
C C52 0.0109(2) 0.41156(17) 0.29828(17) 0.0466(7) Uani d 1 . .
H H52A -0.0015 0.4131 0.2463 0.056 Uiso calc 1 . .
H H52B -0.0115 0.3616 0.3258 0.056 Uiso calc 1 . .
C C53 0.1128(2) 0.41542(17) 0.29455(18) 0.0490(7) Uani d 1 . .
H H53A 0.1264 0.4087 0.3463 0.059 Uiso calc 1 . .
H H53B 0.1417 0.3730 0.2672 0.059 Uiso calc 1 . .
C C54 0.14972(19) 0.49192(16) 0.25485(16) 0.0419(6) Uani d 1 . .
H H54A 0.1231 0.5034 0.2089 0.050 Uiso calc 1 . .
H H54B 0.1294 0.5324 0.2882 0.050 Uiso calc 1 . .
C C55 0.2823(2) 0.44540(16) 0.17047(17) 0.0441(6) Uani d 1 . .
H H55A 0.2651 0.3918 0.1909 0.053 Uiso calc 1 . .
H H55B 0.2502 0.4596 0.1280 0.053 Uiso calc 1 . .
C C56 0.3813(2) 0.44747(18) 0.14002(18) 0.0501(7) Uani d 1 . .
H H56A 0.4141 0.4263 0.1802 0.060 Uiso calc 1 . .
H H56B 0.4009 0.5015 0.1242 0.060 Uiso calc 1 . .
C C57 0.4029(2) 0.4010(2) 0.0735(2) 0.0617(9) Uani d 1 . .
H H57A 0.3746 0.4255 0.0318 0.074 Uiso calc 1 . .
H H57B 0.3773 0.3486 0.0881 0.074 Uiso calc 1 . .
C C58 0.5029(3) 0.3949(2) 0.0461(2) 0.0718(11) Uani d 1 . .
H H58A 0.5136 0.3670 0.0012 0.108 Uiso calc 1 . .
H H58B 0.5306 0.3669 0.0859 0.108 Uiso calc 1 . .
H H58C 0.5290 0.4466 0.0335 0.108 Uiso calc 1 . .
C C59 0.2973(2) 0.47440(17) 0.29835(17) 0.0437(6) Uani d 1 . .
H H59A 0.2862 0.4187 0.3137 0.052 Uiso calc 1 . .
H H59B 0.3624 0.4814 0.2807 0.052 Uiso calc 1 . .
C C60 0.2710(2) 0.51657(19) 0.36676(18) 0.0514(7) Uani d 1 . .
H H60A 0.2084 0.5036 0.3901 0.062 Uiso calc 1 . .
H H60B 0.2747 0.5728 0.3515 0.062 Uiso calc 1 . .
C C61 0.3314(3) 0.4954(2) 0.4237(2) 0.0631(9) Uani d 1 . .
H H61A 0.3282 0.4389 0.4372 0.076 Uiso calc 1 . .
H H61B 0.3936 0.5084 0.3993 0.076 Uiso calc 1 . .
C C62 0.3110(4) 0.5334(3) 0.4944(2) 0.0875(14) Uani d 1 . .
H H62A 0.3552 0.5178 0.5264 0.131 Uiso calc 1 . .
H H62B 0.2512 0.5178 0.5214 0.131 Uiso calc 1 . .
H H62C 0.3131 0.5894 0.4820 0.131 Uiso calc 1 . .
C C63 0.27396(19) 0.58148(15) 0.20295(16) 0.0415(6) Uani d 1 . .
H H63A 0.2445 0.6146 0.2410 0.050 Uiso calc 1 . .
H H63B 0.3393 0.5879 0.1989 0.050 Uiso calc 1 . .
C C64 0.2492(2) 0.61080(17) 0.12773(18) 0.0501(7) Uani d 1 . .
H H64A 0.2855 0.5840 0.0875 0.060 Uiso calc 1 . .
H H64B 0.1855 0.5991 0.1285 0.060 Uiso calc 1 . .
C C65 0.2646(3) 0.69612(18) 0.1108(2) 0.0595(8) Uani d 1 . .
H H65A 0.3254 0.7080 0.1189 0.071 Uiso calc 1 . .
H H65B 0.2215 0.7226 0.1472 0.071 Uiso calc 1 . .
C C66 0.2553(3) 0.7282(2) 0.0323(2) 0.0682(10) Uani d 1 . .
H H66A 0.2710 0.7831 0.0246 0.102 Uiso calc 1 . .
H H66B 0.1935 0.7219 0.0254 0.102 Uiso calc 1 . .
H H66C 0.2954 0.7007 -0.0043 0.102 Uiso calc 1 . .
N N20 0.72892(17) 0.93841(15) 1.01240(14) 0.0479(6) Uani d 1 . .
C C67 0.8071(2) 0.93305(19) 1.05475(17) 0.0503(7) Uani d 1 . .
H H67A 0.8379 0.9837 1.0458 0.060 Uiso calc 1 . .
H H67B 0.7829 0.9238 1.1094 0.060 Uiso calc 1 . .
C C68 0.8757(2) 0.8720(2) 1.03507(18) 0.0536(8) Uani d 1 . .
H H68A 0.8963 0.8771 0.9798 0.064 Uiso calc 1 . .
H H68B 0.8478 0.8205 1.0502 0.064 Uiso calc 1 . .
C C69 0.9551(2) 0.8784(2) 1.07384(18) 0.0549(8) Uani d 1 . .
H H69A 0.9879 0.9267 1.0529 0.066 Uiso calc 1 . .
H H69B 0.9334 0.8816 1.1282 0.066 Uiso calc 1 . .
C C70 1.0183(2) 0.8117(2) 1.0650(2) 0.0621(9) Uani d 1 . .
H H70A 1.0689 0.8195 1.0903 0.093 Uiso calc 1 . .
H H70B 1.0404 0.8082 1.0113 0.093 Uiso calc 1 . .
H H70C 0.9870 0.7638 1.0876 0.093 Uiso calc 1 . .
C C71 0.6633(2) 0.99719(18) 1.04517(18) 0.0527(7) Uani d 1 . .
H H71A 0.6200 1.0093 1.0107 0.063 Uiso calc 1 . .
H H71B 0.6964 1.0452 1.0470 0.063 Uiso calc 1 . .
C C72 0.6114(2) 0.97207(18) 1.12398(16) 0.0494(7) Uani d 1 . .
H H72A 0.6021 0.9156 1.1297 0.059 Uiso calc 1 . .
H H72B 0.6472 0.9842 1.1619 0.059 Uiso calc 1 . .
C C73 0.5216(2) 1.0113(2) 1.13913(19) 0.0559(8) Uani d 1 . .
H H73A 0.4876 1.0027 1.0989 0.067 Uiso calc 1 . .
H H73B 0.5310 1.0675 1.1376 0.067 Uiso calc 1 . .
C C74 0.4670(2) 0.9813(2) 1.2154(2) 0.0633(9) Uani d 1 . .
H H74A 0.4089 1.0071 1.2223 0.095 Uiso calc 1 . .
H H74B 0.4991 0.9920 1.2556 0.095 Uiso calc 1 . .
H H74C 0.4580 0.9256 1.2173 0.095 Uiso calc 1 . .
C C75 0.6859(2) 0.86013(17) 1.01881(17) 0.0467(7) Uani d 1 . .
H H75A 0.7288 0.8256 0.9911 0.056 Uiso calc 1 . .
H H75B 0.6750 0.8389 1.0726 0.056 Uiso calc 1 . .
C C76 0.5992(2) 0.85802(19) 0.98967(18) 0.0509(7) Uani d 1 . .
H H76A 0.6114 0.8659 0.9339 0.061 Uiso calc 1 . .
H H76B 0.5603 0.9004 1.0081 0.061 Uiso calc 1 . .
C C77 0.5512(2) 0.7811(2) 1.0158(2) 0.0593(8) Uani d 1 . .
H H77A 0.5044 0.7754 0.9851 0.071 Uiso calc 1 . .
H H77B 0.5946 0.7387 1.0071 0.071 Uiso calc 1 . .
C C78 0.5094(3) 0.7741(3) 1.0970(3) 0.0975(16) Uani d 1 . .
H H78A 0.4813 0.7232 1.1113 0.146 Uiso calc 1 . .
H H78B 0.4640 0.8141 1.1055 0.146 Uiso calc 1 . .
H H78C 0.5554 0.7803 1.1276 0.146 Uiso calc 1 . .
C C79 0.7611(2) 0.96494(19) 0.92815(18) 0.0598(9) Uani d 1 . .
H H79A 0.7876 0.9200 0.9036 0.072 Uiso calc 0.5 B 1
H H79B 0.7080 0.9806 0.9055 0.072 Uiso calc 0.5 B 1
H H79C 0.8093 0.9301 0.9082 0.072 Uiso calc 0.5 C 2
H H79D 0.7109 0.9592 0.9010 0.072 Uiso calc 0.5 C 2
C C80A 0.8284(6) 1.0305(5) 0.9088(4) 0.067(3) Uani d 0.5 D 1
H H80A 0.8051 1.0748 0.9359 0.080 Uiso calc 0.5 D 1
H H80B 0.8849 1.0138 0.9256 0.080 Uiso calc 0.5 D 1
C C81A 0.8466(4) 1.0550(4) 0.8248(3) 0.0606(12) Uani d 0.5 D 1
H H81A 0.8875 1.1000 0.8159 0.073 Uiso calc 0.5 D 1
H H81B 0.8796 1.0127 0.8000 0.073 Uiso calc 0.5 D 1
C C82A 0.7693(6) 1.0761(7) 0.7843(6) 0.090(3) Uani d 0.5 D 1
H H82A 0.7894 1.0765 0.7298 0.136 Uiso calc 0.5 D 1
H H82B 0.7473 1.1274 0.7956 0.136 Uiso calc 0.5 D 1
H H82C 0.7211 1.0382 0.8013 0.136 Uiso calc 0.5 D 1
C C80B 0.7954(6) 1.0474(3) 0.9106(4) 0.067(3) Uani d 0.5 D 2
H H80C 0.7636 1.0778 0.9500 0.080 Uiso calc 0.5 D 2
H H80D 0.8594 1.0472 0.9148 0.080 Uiso calc 0.5 D 2
C C81B 0.7864(5) 1.0888(4) 0.8344(3) 0.0606(12) Uani d 0.5 D 2
H H81C 0.7231 1.1037 0.8355 0.073 Uiso calc 0.5 D 2
H H81D 0.8224 1.1367 0.8259 0.073 Uiso calc 0.5 D 2
C C82B 0.8152(8) 1.0424(6) 0.7690(5) 0.090(3) Uani d 0.5 D 2
H H82D 0.8166 1.0756 0.7216 0.136 Uiso calc 0.5 D 2
H H82E 0.7729 1.0000 0.7716 0.136 Uiso calc 0.5 D 2
H H82F 0.8750 1.0215 0.7711 0.136 Uiso calc 0.5 D 2
P P1 0.60995(4) 0.97408(3) 0.55144(3) 0.02832(13) Uani d 1 . .
O O19 0.51551(11) 0.95514(10) 0.59024(10) 0.0354(4) Uani d 1 . .
O O20 0.63474(11) 1.05356(10) 0.57479(10) 0.0344(4) Uani d 1 . .
H H20O 0.6934(8) 1.0670(18) 0.5542(17) 0.052 Uiso d 1 . .
O O21 0.61479(11) 0.98453(10) 0.46370(10) 0.0333(4) Uani d 1 . .
H H21O 0.5645(13) 1.0068(17) 0.4480(17) 0.050 Uiso d 1 . .
O O22 0.67758(11) 0.91334(9) 0.56726(10) 0.0327(4) Uani d 1 . .
P P2 0.87010(4) 1.03192(3) 0.53218(3) 0.02841(13) Uani d 1 . .
O O23 0.82990(11) 0.96052(10) 0.58748(10) 0.0338(4) Uani d 1 . .
H H23O 0.7761(11) 0.9427(18) 0.5783(18) 0.051 Uiso d 1 . .
O O24 0.79916(11) 1.09098(9) 0.52118(10) 0.0335(4) Uani d 1 . .
O O25 0.90787(11) 1.00351(10) 0.45455(10) 0.0332(4) Uani d 1 . .
H H25O 0.9644(9) 0.9823(17) 0.4529(18) 0.050 Uiso d 1 . .
O O26 0.94470(11) 1.06344(10) 0.56654(10) 0.0363(4) Uani d 1 . .

loop_
_atom_site_aniso_label
_atom_site_aniso_U_11
_atom_site_aniso_U_22
_atom_site_aniso_U_33
_atom_site_aniso_U_12
_atom_site_aniso_U_13
_atom_site_aniso_U_23
O1 0.0425(11) 0.0716(15) 0.0544(13) 0.0122(11) -0.0132(9) -0.0063(11)
O2 0.0513(13) 0.0562(13) 0.0662(14) -0.0077(10) -0.0194(11) -0.0112(11)
O3 0.0413(11) 0.0482(12) 0.0658(13) 0.0115(9) -0.0135(9) -0.0266(10)
O4 0.0356(10) 0.0673(14) 0.0682(14) 0.0052(9) -0.0164(10) -0.0359(11)
O5 0.0706(17) 0.097(2) 0.0833(19) 0.0183(15) -0.0055(14) -0.0533(17)
O6 0.0820(18) 0.0580(15) 0.0704(16) 0.0327(13) 0.0133(14) -0.0017(12)
O7 0.0398(10) 0.0426(10) 0.0526(11) 0.0068(8) -0.0151(8) -0.0203(9)
O8 0.0359(11) 0.0642(14) 0.0735(15) 0.0015(10) -0.0116(10) 0.0110(12)
O9 0.0655(15) 0.0680(15) 0.0571(14) 0.0338(12) -0.0088(11) -0.0101(12)
N1 0.0373(12) 0.0530(15) 0.0434(13) -0.0048(11) -0.0037(10) 0.0035(11)
N2 0.0308(11) 0.0336(11) 0.0405(11) 0.0023(9) -0.0043(9) -0.0076(9)
N3 0.0324(11) 0.0358(11) 0.0468(13) 0.0048(9) -0.0065(9) -0.0107(10)
N4 0.0320(11) 0.0535(14) 0.0479(13) 0.0067(10) -0.0087(10) -0.0200(11)
N5 0.0424(13) 0.0403(13) 0.0554(14) 0.0086(10) -0.0197(11) -0.0189(11)
N6 0.0356(11) 0.0352(11) 0.0418(12) 0.0043(9) -0.0092(9) -0.0141(9)
N7 0.0406(13) 0.0557(15) 0.0413(13) 0.0100(11) 0.0003(10) 0.0085(11)
N8 0.0321(11) 0.0448(13) 0.0506(13) 0.0014(9) -0.0085(10) -0.0194(11)
N9 0.0563(16) 0.0452(15) 0.0639(18) 0.0001(13) 0.0136(14) -0.0143(13)
C1 0.0410(15) 0.0352(14) 0.0548(17) 0.0003(11) 0.0081(12) -0.0088(12)
C2 0.0508(18) 0.065(2) 0.061(2) 0.0011(15) -0.0077(15) -0.0305(17)
C3 0.0390(16) 0.065(2) 0.066(2) 0.0095(14) -0.0127(14) -0.0300(16)
C4 0.0345(13) 0.0362(14) 0.0482(15) -0.0044(11) -0.0007(11) -0.0106(11)
C5 0.0441(15) 0.0435(15) 0.0474(16) 0.0040(12) -0.0064(12) -0.0092(12)
C6 0.0453(16) 0.0409(15) 0.0534(17) 0.0081(12) -0.0018(13) -0.0028(13)
C7 0.0296(13) 0.0452(15) 0.0498(15) -0.0024(11) -0.0041(11) -0.0156(12)
C8 0.0336(13) 0.0435(15) 0.0445(15) 0.0042(11) -0.0086(11) -0.0127(12)
C9 0.0337(13) 0.0360(13) 0.0496(15) 0.0034(11) -0.0102(11) -0.0078(11)
C10 0.0298(12) 0.0346(13) 0.0410(14) 0.0020(10) -0.0006(10) -0.0036(11)
C11 0.0313(12) 0.0351(13) 0.0333(12) -0.0007(10) -0.0004(10) 0.0005(10)
C12 0.0361(14) 0.0365(14) 0.0465(15) 0.0034(11) -0.0038(11) -0.0064(11)
C13 0.0390(14) 0.0397(14) 0.0459(15) -0.0029(11) -0.0044(11) -0.0051(12)
C14 0.0312(13) 0.0439(15) 0.0372(13) -0.0040(11) -0.0030(10) 0.0017(11)
C15 0.0369(14) 0.0413(15) 0.0434(14) 0.0059(11) -0.0036(11) -0.0017(12)
C16 0.0396(14) 0.0371(14) 0.0411(14) 0.0034(11) -0.0052(11) -0.0057(11)
C17 0.0359(14) 0.0525(16) 0.0409(14) 0.0088(12) -0.0067(11) -0.0161(12)
C18 0.0399(14) 0.0448(15) 0.0456(15) 0.0082(12) -0.0134(12) -0.0140(12)
C19 0.0330(13) 0.0390(14) 0.0424(14) 0.0020(10) -0.0070(11) -0.0103(11)
C20 0.0367(13) 0.0355(13) 0.0298(12) 0.0032(10) -0.0041(10) -0.0045(10)
C21 0.0446(15) 0.0377(14) 0.0477(15) 0.0017(12) -0.0129(12) -0.0098(12)
C22 0.0515(16) 0.0366(14) 0.0453(15) 0.0098(12) -0.0086(12) -0.0086(12)
C23 0.0377(14) 0.0450(15) 0.0316(12) 0.0087(11) -0.0015(10) 0.0019(11)
C24 0.0364(13) 0.0458(15) 0.0337(13) -0.0031(11) -0.0081(10) -0.0012(11)
C25 0.0393(14) 0.0356(13) 0.0335(12) 0.0027(10) -0.0070(10) -0.0068(10)
O10A 0.043(2) 0.098(3) 0.065(3) -0.001(2) -0.002(2) -0.017(3)
O11A 0.043(2) 0.098(3) 0.065(3) -0.001(2) -0.002(2) -0.017(3)
O10B 0.038(2) 0.058(2) 0.056(2) 0.0010(16) 0.0051(16) -0.0169(18)
O11B 0.038(2) 0.058(2) 0.056(2) 0.0010(16) 0.0051(16) -0.0169(18)
O12 0.0471(11) 0.0621(13) 0.0424(11) 0.0037(10) -0.0108(9) 0.0127(10)
O13 0.0315(9) 0.0488(11) 0.0337(9) 0.0046(8) -0.0006(7) 0.0005(8)
O14 0.0855(17) 0.0689(15) 0.0343(11) 0.0219(13) -0.0013(11) 0.0100(10)
O15 0.0469(12) 0.0517(12) 0.0498(11) 0.0020(9) -0.0223(9) 0.0021(9)
O16 0.0326(9) 0.0421(10) 0.0364(9) 0.0011(7) -0.0039(7) 0.0060(8)
O17 0.0686(17) 0.089(2) 0.087(2) 0.0363(15) -0.0099(14) 0.0231(16)
O18 0.0383(12) 0.0599(14) 0.0859(17) 0.0104(10) -0.0055(11) -0.0102(12)
N10 0.0393(14) 0.084(2) 0.0456(15) -0.0057(14) 0.0019(11) -0.0091(14)
N11 0.0310(11) 0.0421(12) 0.0339(11) -0.0014(9) -0.0063(8) 0.0042(9)
N12 0.0318(11) 0.0423(12) 0.0429(12) 0.0022(9) -0.0107(9) 0.0048(10)
N13 0.0271(10) 0.0404(11) 0.0319(10) 0.0013(8) -0.0045(8) 0.0007(9)
N14 0.0322(11) 0.0359(11) 0.0366(11) 0.0002(9) -0.0017(9) 0.0057(9)
N15 0.0309(10) 0.0356(11) 0.0338(11) -0.0003(9) -0.0045(8) 0.0029(9)
N16 0.0477(15) 0.0517(15) 0.0648(17) 0.0146(12) -0.0133(13) -0.0084(13)
N17 0.0272(10) 0.0413(12) 0.0312(10) 0.0012(9) -0.0034(8) 0.0014(9)
N18 0.0530(14) 0.0345(11) 0.0365(12) -0.0021(10) -0.0141(10) -0.0017(9)
C26 0.0362(14) 0.0415(15) 0.0515(16) 0.0082(11) -0.0081(12) -0.0073(12)
C27 0.0315(13) 0.0465(15) 0.0378(13) -0.0002(11) -0.0053(10) -0.0070(11)
C28 0.0354(13) 0.0394(14) 0.0328(12) -0.0008(11) -0.0088(10) -0.0001(10)
C29 0.0331(13) 0.0338(13) 0.0358(13) 0.0010(10) -0.0069(10) -0.0055(10)
C30 0.0400(15) 0.0429(16) 0.0634(19) 0.0043(12) 0.0020(13) 0.0111(14)
C31 0.0521(18) 0.0437(17) 0.068(2) 0.0091(14) -0.0049(15) 0.0162(15)
C32 0.0301(12) 0.0344(12) 0.0332(12) -0.0031(10) -0.0075(10) -0.0022(10)
C33 0.0323(13) 0.0349(13) 0.0371(13) 0.0036(10) -0.0037(10) -0.0002(10)
C34 0.0320(12) 0.0395(13) 0.0297(12) 0.0044(10) -0.0064(9) -0.0005(10)
C35 0.0316(12) 0.0351(13) 0.0348(12) 0.0045(10) -0.0059(10) -0.0012(10)
C36 0.0364(14) 0.0374(14) 0.0491(15) 0.0041(11) -0.0147(12) -0.0017(12)
C37 0.0339(13) 0.0375(13) 0.0398(14) -0.0028(10) -0.0111(10) -0.0004(11)
C38 0.0323(13) 0.0411(14) 0.0347(13) -0.0048(10) -0.0081(10) -0.0045(10)
C39 0.0339(13) 0.0400(14) 0.0332(12) -0.0028(10) -0.0036(10) -0.0018(10)
C40 0.0348(13) 0.0419(14) 0.0430(14) -0.0008(11) -0.0099(11) -0.0074(11)
C41 0.0328(14) 0.0601(18) 0.0411(14) -0.0050(12) -0.0055(11) -0.0100(13)
C42 0.0404(16) 0.076(2) 0.0365(14) -0.0116(15) -0.0004(12) 0.0055(14)
C43 0.0394(15) 0.0570(18) 0.0391(14) -0.0046(13) -0.0094(11) 0.0066(13)
C44 0.0304(12) 0.0325(12) 0.0338(12) -0.0019(10) -0.0065(10) -0.0050(10)
C45 0.0329(12) 0.0317(12) 0.0331(12) -0.0006(10) -0.0081(10) -0.0035(10)
C46 0.0336(13) 0.0390(14) 0.0393(14) 0.0003(11) -0.0043(10) 0.0002(11)
C47 0.0417(14) 0.0373(14) 0.0354(13) -0.0029(11) -0.0027(11) 0.0006(11)
C48 0.0437(14) 0.0298(12) 0.0331(12) -0.0016(10) -0.0128(10) -0.0031(10)
C49 0.0328(13) 0.0392(13) 0.0373(13) 0.0016(10) -0.0108(10) -0.0059(11)
C50 0.0343(13) 0.0400(14) 0.0310(12) -0.0011(10) -0.0048(10) -0.0028(10)
N19 0.0423(12) 0.0335(11) 0.0428(12) -0.0016(9) -0.0144(10) -0.0027(9)
C51 0.062(2) 0.0517(18) 0.0486(17) 0.0078(15) -0.0042(14) 0.0006(14)
C52 0.0503(17) 0.0413(15) 0.0474(16) -0.0070(13) -0.0065(13) -0.0032(12)
C53 0.0538(17) 0.0398(15) 0.0518(17) 0.0016(13) -0.0064(14) -0.0022(13)
C54 0.0422(15) 0.0417(15) 0.0439(15) 0.0008(12) -0.0125(12) -0.0057(12)
C55 0.0520(17) 0.0333(14) 0.0476(16) -0.0013(12) -0.0117(13) -0.0025(12)
C56 0.0531(18) 0.0451(16) 0.0514(17) -0.0021(13) -0.0068(14) -0.0063(13)
C57 0.072(2) 0.0525(19) 0.0550(19) -0.0169(17) 0.0095(16) -0.0122(15)
C58 0.078(3) 0.055(2) 0.074(2) -0.0113(18) 0.017(2) -0.0163(18)
C59 0.0438(15) 0.0395(14) 0.0500(16) 0.0046(12) -0.0144(12) -0.0051(12)
C60 0.0599(19) 0.0481(17) 0.0492(17) 0.0090(14) -0.0157(14) -0.0102(13)
C61 0.074(2) 0.068(2) 0.0519(19) 0.0132(18) -0.0228(17) -0.0063(16)
C62 0.121(4) 0.084(3) 0.069(3) 0.029(3) -0.046(3) -0.015(2)
C63 0.0415(14) 0.0342(13) 0.0506(16) -0.0023(11) -0.0120(12) -0.0066(12)
C64 0.0552(18) 0.0417(16) 0.0541(17) -0.0067(13) -0.0153(14) 0.0022(13)
C65 0.074(2) 0.0414(17) 0.065(2) -0.0048(15) -0.0199(17) 0.0006(15)
C66 0.091(3) 0.0472(19) 0.063(2) 0.0067(18) -0.0140(19) 0.0076(16)
N20 0.0531(15) 0.0519(14) 0.0406(13) -0.0053(11) -0.0087(11) -0.0129(11)
C67 0.0523(17) 0.0582(18) 0.0408(15) -0.0126(14) -0.0053(13) -0.0096(13)
C68 0.0475(17) 0.063(2) 0.0480(17) -0.0132(15) 0.0014(13) -0.0117(15)
C69 0.0541(18) 0.061(2) 0.0472(17) -0.0120(15) -0.0005(14) -0.0053(14)
C70 0.057(2) 0.067(2) 0.060(2) -0.0052(17) -0.0065(16) -0.0035(17)
C71 0.067(2) 0.0455(16) 0.0501(17) -0.0005(14) -0.0205(15) -0.0084(13)
C72 0.0644(19) 0.0467(16) 0.0410(15) 0.0068(14) -0.0159(14) -0.0120(13)
C73 0.0595(19) 0.0573(19) 0.0587(19) 0.0093(15) -0.0258(16) -0.0168(15)
C74 0.060(2) 0.063(2) 0.069(2) 0.0039(16) -0.0069(17) -0.0198(18)
C75 0.0505(17) 0.0475(16) 0.0407(15) -0.0061(13) -0.0014(12) -0.0088(12)
C76 0.0552(18) 0.0539(18) 0.0446(16) -0.0024(14) -0.0098(13) -0.0079(13)
C77 0.0534(19) 0.0545(19) 0.071(2) -0.0091(15) -0.0126(16) -0.0060(16)
C78 0.082(3) 0.115(4) 0.088(3) -0.044(3) -0.011(2) 0.017(3)
C79 0.070(2) 0.068(2) 0.0420(16) -0.0177(18) -0.0090(15) -0.0090(15)
C80A 0.053(6) 0.093(4) 0.052(2) -0.034(4) -0.006(3) -0.003(3)
C81A 0.058(3) 0.063(3) 0.056(3) -0.008(2) 0.006(2) -0.006(2)
C82A 0.093(7) 0.100(8) 0.070(4) -0.024(5) -0.010(5) 0.025(4)
C80B 0.053(6) 0.093(4) 0.052(2) -0.034(4) -0.006(3) -0.003(3)
C81B 0.058(3) 0.063(3) 0.056(3) -0.008(2) 0.006(2) -0.006(2)
C82B 0.093(7) 0.100(8) 0.070(4) -0.024(5) -0.010(5) 0.025(4)
P1 0.0237(3) 0.0299(3) 0.0312(3) -0.0007(2) -0.0050(2) -0.0017(2)
O19 0.0295(9) 0.0420(10) 0.0336(9) -0.0027(7) -0.0072(7) 0.0043(7)
O20 0.0240(8) 0.0358(9) 0.0435(10) 0.0032(7) -0.0043(7) -0.0080(7)
O21 0.0270(8) 0.0365(9) 0.0352(9) 0.0010(7) -0.0034(7) -0.0015(7)
O22 0.0303(8) 0.0308(9) 0.0375(9) -0.0013(7) -0.0079(7) -0.0027(7)
P2 0.0229(3) 0.0267(3) 0.0354(3) 0.0013(2) -0.0054(2) -0.0021(2)
O23 0.0261(8) 0.0337(9) 0.0417(9) 0.0002(7) -0.0101(7) 0.0030(7)
O24 0.0271(8) 0.0296(8) 0.0425(9) 0.0008(7) -0.0043(7) -0.0006(7)
O25 0.0258(8) 0.0340(9) 0.0405(9) 0.0022(7) -0.0082(7) -0.0032(7)
O26 0.0292(9) 0.0341(9) 0.0475(10) 0.0042(7) -0.0074(7) -0.0117(8)

loop_
_atom_type_symbol
_atom_type_description
_atom_type_scat_dispersion_real
_atom_type_scat_dispersion_imag
_atom_type_scat_source
C C 0.0181 0.0091 'International Tables Vol C Tables 4.2.6.8 and 6.1.1.4'
H H 0.0000 0.0000 'International Tables Vol C Tables 4.2.6.8 and 6.1.1.4'
N N 0.0311 0.0180 'International Tables Vol C Tables 4.2.6.8 and 6.1.1.4'
O O 0.0492 0.0322 'International Tables Vol C Tables 4.2.6.8 and 6.1.1.4'
P P 0.2955 0.4335 'International Tables Vol C Tables 4.2.6.8 and 6.1.1.4'

loop_
_geom_angle_atom_site_label_1
_geom_angle_atom_site_label_2
_geom_angle_atom_site_label_3
_geom_angle
O2 N1 O1 122.6(3)
O2 N1 C14 119.2(2)
O1 N1 C14 118.1(3)
C11 N2 C10 127.4(2)
C11 N2 H2N 118(2)
C10 N2 H2N 115(2)
C10 N3 C9 121.4(2)
C10 N3 H3N 123(2)
C9 N3 H3N 116(2)
C7 N4 C17 123.5(2)
C7 N4 C8 118.8(2)
C17 N4 C8 117.8(2)
C19 N5 C18 119.6(2)
C19 N5 H5N 118(2)
C18 N5 H5N 120(2)
C19 N6 C20 126.8(2)
C19 N6 H6N 115(2)
C20 N6 H6N 118(2)
O8 N7 O9 123.9(3)
O8 N7 C23 118.4(3)
O9 N7 C23 117.7(3)
C7 N8 C4 126.1(2)
C7 N8 H8N 120(2)
C4 N8 H8N 113(2)
O6 N9 O5 123.8(3)
O6 N9 C1 118.4(3)
O5 N9 C1 117.8(3)
C2 C1 C6 121.9(3)
C2 C1 N9 118.9(3)
C6 C1 N9 119.2(3)
C1 C2 C3 119.6(3)
C1 C2 H2 120.2
C3 C2 H2 120.2
C2 C3 C4 120.0(3)
C2 C3 H3 120.0
C4 C3 H3 120.0
C5 C4 C3 119.1(3)
C5 C4 N8 117.2(3)
C3 C4 N8 123.7(3)
C4 C5 C6 121.1(3)
C4 C5 H5 119.5
C6 C5 H5 119.5
C1 C6 C5 118.4(3)
C1 C6 H6 120.8
C5 C6 H6 120.8
O4 C7 N4 121.4(3)
O4 C7 N8 122.6(2)
N4 C7 N8 116.0(2)
N4 C8 C9 112.0(2)
N4 C8 H8A 109.2
C9 C8 H8A 109.2
N4 C8 H8B 109.2
C9 C8 H8B 109.2
H8A C8 H8B 107.9
N3 C9 C8 111.5(2)
N3 C9 H9A 109.3
C8 C9 H9A 109.3
N3 C9 H9B 109.3
C8 C9 H9B 109.3
H9A C9 H9B 108.0
O3 C10 N3 123.7(2)
O3 C10 N2 123.2(2)
N3 C10 N2 113.1(2)
N2 C11 C12 124.3(2)
N2 C11 C16 117.3(2)
C12 C11 C16 118.4(2)
C13 C12 C11 120.2(3)
C13 C12 H12 119.9
C11 C12 H12 119.9
C12 C13 C14 119.9(3)
C12 C13 H13 120.1
C14 C13 H13 120.1
C15 C14 C13 121.1(3)
C15 C14 N1 119.3(2)
C13 C14 N1 119.5(3)
C16 C15 C14 119.2(3)
C16 C15 H15 120.4
C14 C15 H15 120.4
C15 C16 C11 121.1(3)
C15 C16 H16 119.4
C11 C16 H16 119.4
N4 C17 C18 112.3(2)
N4 C17 H17A 109.2
C18 C17 H17A 109.2
N4 C17 H17B 109.2
C18 C17 H17B 109.2
H17A C17 H17B 107.9
N5 C18 C17 111.0(2)
N5 C18 H18A 109.4
C17 C18 H18A 109.4
N5 C18 H18B 109.4
C17 C18 H18B 109.4
H18A C18 H18B 108.0
O7 C19 N5 122.3(2)
O7 C19 N6 124.2(2)
N5 C19 N6 113.6(2)
N6 C20 C21 123.7(2)
N6 C20 C25 117.3(2)
C21 C20 C25 119.0(2)
C22 C21 C20 119.5(3)
C22 C21 H21 120.3
C20 C21 H21 120.3
C23 C22 C21 120.3(3)
C23 C22 H22 119.8
C21 C22 H22 119.8
C22 C23 C24 121.4(3)
C22 C23 N7 119.7(3)
C24 C23 N7 118.9(3)
C25 C24 C23 118.6(2)
C25 C24 H24 120.7
C23 C24 H24 120.7
C24 C25 C20 121.2(2)
C24 C25 H25 119.4
C20 C25 H25 119.4
O10B N10 O11B 121.8(4)
O11A N10 O10A 120.6(5)
O11A N10 C41 121.8(5)
O10B N10 C41 119.6(3)
O11B N10 C41 115.9(4)
O10A N10 C41 115.8(3)
C38 N11 C37 128.6(2)
C38 N11 H11N 116(2)
C37 N11 H11N 115(2)
C37 N12 C36 122.4(2)
C37 N12 H12N 122(2)
C36 N12 H12N 115(2)
C44 N13 C34 124.1(2)
C44 N13 C35 117.9(2)
C34 N13 C35 117.95(19)
C32 N14 C33 119.4(2)
C32 N14 H14N 120(2)
C33 N14 H14N 118(2)
C32 N15 C29 128.0(2)
C32 N15 H15N 115(2)
C29 N15 H15N 117(2)
O18 N16 O17 123.3(3)
O18 N16 C26 118.7(3)
O17 N16 C26 118.0(3)
C44 N17 C45 126.4(2)
C44 N17 H17N 118.8(19)
C45 N17 H17N 114.6(19)
O14 N18 O15 123.2(2)
O14 N18 C48 118.2(2)
O15 N18 C48 118.6(2)
C27 C26 C31 121.1(3)
C27 C26 N16 119.2(3)
C31 C26 N16 119.7(3)
C26 C27 C28 118.8(2)
C26 C27 H27 120.6
C28 C27 H27 120.6
C27 C28 C29 121.3(2)
C27 C28 H28 119.4
C29 C28 H28 119.4
C30 C29 N15 124.3(2)
C30 C29 C28 118.9(2)
N15 C29 C28 116.8(2)
C31 C30 C29 119.7(3)
C31 C30 H30 120.2
C29 C30 H30 120.2
C26 C31 C30 120.3(3)
C26 C31 H31 119.8
C30 C31 H31 119.8
O16 C32 N14 122.2(2)
O16 C32 N15 124.3(2)
N14 C32 N15 113.6(2)
N14 C33 C34 111.3(2)
N14 C33 H33A 109.4
C34 C33 H33A 109.4
N14 C33 H33B 109.4
C34 C33 H33B 109.4
H33A C33 H33B 108.0
N13 C34 C33 112.3(2)
N13 C34 H34A 109.2
C33 C34 H34A 109.2
N13 C34 H34B 109.2
C33 C34 H34B 109.2
H34A C34 H34B 107.9
N13 C35 C36 112.4(2)
N13 C35 H35A 109.1
C36 C35 H35A 109.1
N13 C35 H35B 109.1
C36 C35 H35B 109.1
H35A C35 H35B 107.9
N12 C36 C35 111.2(2)
N12 C36 H36A 109.4
C35 C36 H36A 109.4
N12 C36 H36B 109.4
C35 C36 H36B 109.4
H36A C36 H36B 108.0
O12 C37 N12 124.5(2)
O12 C37 N11 123.9(2)
N12 C37 N11 111.6(2)
N11 C38 C43 124.9(2)
N11 C38 C39 116.5(2)
C43 C38 C39 118.7(2)
C40 C39 C38 121.2(2)
C40 C39 H39 119.4
C38 C39 H39 119.4
C39 C40 C41 119.2(3)
C39 C40 H40 120.4
C41 C40 H40 120.4
C40 C41 C42 121.1(3)
C40 C41 N10 119.0(3)
C42 C41 N10 119.9(3)
C43 C42 C41 120.3(3)
C43 C42 H42 119.9
C41 C42 H42 119.9
C42 C43 C38 119.5(3)
C42 C43 H43 120.3
C38 C43 H43 120.3
O13 C44 N13 121.2(2)
O13 C44 N17 122.9(2)
N13 C44 N17 115.9(2)
C50 C45 C46 119.2(2)
C50 C45 N17 116.4(2)
C46 C45 N17 124.3(2)
C47 C46 C45 119.8(2)
C47 C46 H46 120.1
C45 C46 H46 120.1
C48 C47 C46 119.6(2)
C48 C47 H47 120.2
C46 C47 H47 120.2
C47 C48 C49 122.0(2)
C47 C48 N18 119.6(2)
C49 C48 N18 118.5(2)
C50 C49 C48 118.3(2)
C50 C49 H49 120.8
C48 C49 H49 120.8
C49 C50 C45 121.0(2)
C49 C50 H50 119.5
C45 C50 H50 119.5
C54 N19 C63 108.4(2)
C54 N19 C59 111.8(2)
C63 N19 C59 108.9(2)
C54 N19 C55 109.5(2)
C63 N19 C55 110.2(2)
C59 N19 C55 108.1(2)
C52 C51 H51A 109.5
C52 C51 H51B 109.5
H51A C51 H51B 109.5
C52 C51 H51C 109.5
H51A C51 H51C 109.5
H51B C51 H51C 109.5
C51 C52 C53 114.4(3)
C51 C52 H52A 108.7
C53 C52 H52A 108.7
C51 C52 H52B 108.7
C53 C52 H52B 108.7
H52A C52 H52B 107.6
C54 C53 C52 110.6(2)
C54 C53 H53A 109.5
C52 C53 H53A 109.5
C54 C53 H53B 109.5
C52 C53 H53B 109.5
H53A C53 H53B 108.1
N19 C54 C53 116.7(2)
N19 C54 H54A 108.1
C53 C54 H54A 108.1
N19 C54 H54B 108.1
C53 C54 H54B 108.1
H54A C54 H54B 107.3
C56 C55 N19 115.7(2)
C56 C55 H55A 108.3
N19 C55 H55A 108.3
C56 C55 H55B 108.3
N19 C55 H55B 108.3
H55A C55 H55B 107.4
C55 C56 C57 110.7(3)
C55 C56 H56A 109.5
C57 C56 H56A 109.5
C55 C56 H56B 109.5
C57 C56 H56B 109.5
H56A C56 H56B 108.1
C56 C57 C58 112.4(3)
C56 C57 H57A 109.1
C58 C57 H57A 109.1
C56 C57 H57B 109.1
C58 C57 H57B 109.1
H57A C57 H57B 107.9
C57 C58 H58A 109.5
C57 C58 H58B 109.5
H58A C58 H58B 109.5
C57 C58 H58C 109.5
H58A C58 H58C 109.5
H58B C58 H58C 109.5
C60 C59 N19 116.4(2)
C60 C59 H59A 108.2
N19 C59 H59A 108.2
C60 C59 H59B 108.2
N19 C59 H59B 108.2
H59A C59 H59B 107.3
C59 C60 C61 111.0(3)
C59 C60 H60A 109.4
C61 C60 H60A 109.4
C59 C60 H60B 109.4
C61 C60 H60B 109.4
H60A C60 H60B 108.0
C62 C61 C60 115.8(3)
C62 C61 H61A 108.3
C60 C61 H61A 108.3
C62 C61 H61B 108.3
C60 C61 H61B 108.3
H61A C61 H61B 107.4
C61 C62 H62A 109.5
C61 C62 H62B 109.5
H62A C62 H62B 109.5
C61 C62 H62C 109.5
H62A C62 H62C 109.5
H62B C62 H62C 109.5
C64 C63 N19 116.6(2)
C64 C63 H63A 108.1
N19 C63 H63A 108.1
C64 C63 H63B 108.1
N19 C63 H63B 108.1
H63A C63 H63B 107.3
C65 C64 C63 111.0(3)
C65 C64 H64A 109.4
C63 C64 H64A 109.4
C65 C64 H64B 109.4
C63 C64 H64B 109.4
H64A C64 H64B 108.0
C64 C65 C66 114.6(3)
C64 C65 H65A 108.6
C66 C65 H65A 108.6
C64 C65 H65B 108.6
C66 C65 H65B 108.6
H65A C65 H65B 107.6
C65 C66 H66A 109.5
C65 C66 H66B 109.5
H66A C66 H66B 109.5
C65 C66 H66C 109.5
H66A C66 H66C 109.5
H66B C66 H66C 109.5
C75 N20 C71 111.4(2)
C75 N20 C67 109.4(2)
C71 N20 C67 108.7(2)
C75 N20 C79 108.2(2)
C71 N20 C79 108.4(3)
C67 N20 C79 110.7(2)
C68 C67 N20 116.6(3)
C68 C67 H67A 108.1
N20 C67 H67A 108.1
C68 C67 H67B 108.1
N20 C67 H67B 108.1
H67A C67 H67B 107.3
C67 C68 C69 111.7(3)
C67 C68 H68A 109.3
C69 C68 H68A 109.3
C67 C68 H68B 109.3
C69 C68 H68B 109.3
H68A C68 H68B 107.9
C70 C69 C68 113.2(3)
C70 C69 H69A 108.9
C68 C69 H69A 108.9
C70 C69 H69B 108.9
C68 C69 H69B 108.9
H69A C69 H69B 107.8
C69 C70 H70A 109.5
C69 C70 H70B 109.5
H70A C70 H70B 109.5
C69 C70 H70C 109.5
H70A C70 H70C 109.5
H70B C70 H70C 109.5
N20 C71 C72 115.0(3)
N20 C71 H71A 108.5
C72 C71 H71A 108.5
N20 C71 H71B 108.5
C72 C71 H71B 108.5
H71A C71 H71B 107.5
C73 C72 C71 112.4(3)
C73 C72 H72A 109.1
C71 C72 H72A 109.1
C73 C72 H72B 109.1
C71 C72 H72B 109.1
H72A C72 H72B 107.9
C72 C73 C74 112.1(3)
C72 C73 H73A 109.2
C74 C73 H73A 109.2
C72 C73 H73B 109.2
C74 C73 H73B 109.2
H73A C73 H73B 107.9
C73 C74 H74A 109.5
C73 C74 H74B 109.5
H74A C74 H74B 109.5
C73 C74 H74C 109.5
H74A C74 H74C 109.5
H74B C74 H74C 109.5
C76 C75 N20 115.8(3)
C76 C75 H75A 108.3
N20 C75 H75A 108.3
C76 C75 H75B 108.3
N20 C75 H75B 108.3
H75A C75 H75B 107.4
C75 C76 C77 110.9(3)
C75 C76 H76A 109.5
C77 C76 H76A 109.5
C75 C76 H76B 109.5
C77 C76 H76B 109.5
H76A C76 H76B 108.1
C78 C77 C76 112.7(3)
C78 C77 H77A 109.1
C76 C77 H77A 109.1
C78 C77 H77B 109.1
C76 C77 H77B 109.1
H77A C77 H77B 107.8
C77 C78 H78A 109.5
C77 C78 H78B 109.5
H78A C78 H78B 109.5
C77 C78 H78C 109.5
H78A C78 H78C 109.5
H78B C78 H78C 109.5
C80A C79 N20 117.2(3)
C80B C79 N20 115.3(4)
C80A C79 H79A 108.0
N20 C79 H79A 108.0
C80A C79 H79B 108.0
N20 C79 H79B 108.0
H79A C79 H79B 107.2
C80B C79 H79C 108.5
N20 C79 H79C 108.5
C80B C79 H79D 108.5
N20 C79 H79D 108.5
H79C C79 H79D 107.5
C81A C80A C79 111.0(5)
C81A C80A H80A 109.4
C79 C80A H80A 109.4
C81A C80A H80B 109.4
C79 C80A H80B 109.4
H80A C80A H80B 108.0
C82A C81A C80A 119.5(7)
C82A C81A H81A 107.4
C80A C81A H81A 107.4
C82A C81A H81B 107.4
C80A C81A H81B 107.4
H81A C81A H81B 107.0
C81A C82A H82A 109.5
C81A C82A H82B 109.5
H82A C82A H82B 109.5
C81A C82A H82C 109.5
H82A C82A H82C 109.5
H82B C82A H82C 109.5
C81B C80B C79 117.2(5)
C81B C80B H80C 108.0
C79 C80B H80C 108.0
C81B C80B H80D 108.0
C79 C80B H80D 108.0
H80C C80B H80D 107.2
C82B C81B C80B 114.5(7)
C82B C81B H81C 108.6
C80B C81B H81C 108.6
C82B C81B H81D 108.6
C80B C81B H81D 108.6
H81C C81B H81D 107.6
C81B C82B H82D 109.5
C81B C82B H82E 109.5
H82D C82B H82E 109.5
C81B C82B H82F 109.5
H82D C82B H82F 109.5
H82E C82B H82F 109.5
O22 P1 O19 114.54(10)
O22 P1 O20 111.33(9)
O19 P1 O20 107.35(10)
O22 P1 O21 106.44(10)
O19 P1 O21 109.89(9)
O20 P1 O21 107.06(10)
P1 O20 H20O 111(2)
P1 O21 H21O 115(2)
O24 P2 O26 112.39(10)
O24 P2 O25 108.25(10)
O26 P2 O25 110.73(10)
O24 P2 O23 110.98(9)
O26 P2 O23 106.28(10)
O25 P2 O23 108.14(10)
P2 O23 H23O 114(2)
P2 O25 H25O 113(2)

loop_
_geom_bond_atom_site_label_1
_geom_bond_atom_site_label_2
_geom_bond_distance
O1 N1 1.242(3)
O2 N1 1.226(3)
O3 C10 1.220(3)
O4 C7 1.219(3)
O5 N9 1.228(4)
O6 N9 1.217(4)
O7 C19 1.228(3)
O8 N7 1.225(3)
O9 N7 1.230(3)
N1 C14 1.450(4)
N2 C11 1.382(3)
N2 C10 1.394(3)
N2 H2N 0.898(5)
N3 C10 1.345(3)
N3 C9 1.445(3)
N3 H3N 0.897(5)
N4 C7 1.363(3)
N4 C17 1.455(3)
N4 C8 1.457(3)
N5 C19 1.354(3)
N5 C18 1.454(3)
N5 H5N 0.899(5)
N6 C19 1.378(3)
N6 C20 1.394(3)
N6 H6N 0.897(5)
N7 C23 1.464(3)
N8 C7 1.377(4)
N8 C4 1.403(3)
N8 H8N 0.898(5)
N9 C1 1.465(4)
C1 C2 1.361(5)
C1 C6 1.373(4)
C2 C3 1.385(4)
C2 H2 0.9500
C3 C4 1.386(4)
C3 H3 0.9500
C4 C5 1.381(4)
C5 C6 1.382(4)
C5 H5 0.9500
C6 H6 0.9500
C8 C9 1.518(4)
C8 H8A 0.9900
C8 H8B 0.9900
C9 H9A 0.9900
C9 H9B 0.9900
C11 C12 1.402(4)
C11 C16 1.405(4)
C12 C13 1.377(4)
C12 H12 0.9500
C13 C14 1.382(4)
C13 H13 0.9500
C14 C15 1.381(4)
C15 C16 1.372(4)
C15 H15 0.9500
C16 H16 0.9500
C17 C18 1.523(4)
C17 H17A 0.9900
C17 H17B 0.9900
C18 H18A 0.9900
C18 H18B 0.9900
C20 C21 1.398(4)
C20 C25 1.399(4)
C21 C22 1.382(4)
C21 H21 0.9500
C22 C23 1.374(4)
C22 H22 0.9500
C23 C24 1.380(4)
C24 C25 1.379(4)
C24 H24 0.9500
C25 H25 0.9500
O10A N10 1.250(3)
O11A N10 1.224(4)
O10B N10 1.230(3)
O11B N10 1.232(3)
O12 C37 1.216(3)
O13 C44 1.227(3)
O14 N18 1.223(3)
O15 N18 1.225(3)
O16 C32 1.231(3)
O17 N16 1.224(4)
O18 N16 1.222(4)
N10 C41 1.451(4)
N11 C38 1.381(3)
N11 C37 1.391(3)
N11 H11N 0.899(5)
N12 C37 1.354(3)
N12 C36 1.448(3)
N12 H12N 0.897(5)
N13 C44 1.359(3)
N13 C34 1.463(3)
N13 C35 1.463(3)
N14 C32 1.350(3)
N14 C33 1.451(3)
N14 H14N 0.898(5)
N15 C32 1.379(3)
N15 C29 1.393(3)
N15 H15N 0.897(5)
N16 C26 1.463(4)
N17 C44 1.382(3)
N17 C45 1.404(3)
N17 H17N 0.898(5)
N18 C48 1.461(3)
C26 C27 1.374(4)
C26 C31 1.379(4)
C27 C28 1.379(4)
C27 H27 0.9500
C28 C29 1.399(4)
C28 H28 0.9500
C29 C30 1.391(4)
C30 C31 1.381(4)
C30 H30 0.9500
C31 H31 0.9500
C33 C34 1.523(4)
C33 H33A 0.9900
C33 H33B 0.9900
C34 H34A 0.9900
C34 H34B 0.9900
C35 C36 1.519(4)
C35 H35A 0.9900
C35 H35B 0.9900
C36 H36A 0.9900
C36 H36B 0.9900
C38 C43 1.402(4)
C38 C39 1.405(4)
C39 C40 1.372(4)
C39 H39 0.9500
C40 C41 1.374(4)
C40 H40 0.9500
C41 C42 1.383(4)
C42 C43 1.382(4)
C42 H42 0.9500
C43 H43 0.9500
C45 C50 1.397(4)
C45 C46 1.400(4)
C46 C47 1.379(4)
C46 H46 0.9500
C47 C48 1.374(4)
C47 H47 0.9500
C48 C49 1.385(4)
C49 C50 1.377(4)
C49 H49 0.9500
C50 H50 0.9500
N19 C54 1.511(4)
N19 C63 1.518(3)
N19 C59 1.521(3)
N19 C55 1.536(4)
C51 C52 1.504(4)
C51 H51A 0.9800
C51 H51B 0.9800
C51 H51C 0.9800
C52 C53 1.541(4)
C52 H52A 0.9900
C52 H52B 0.9900
C53 C54 1.512(4)
C53 H53A 0.9900
C53 H53B 0.9900
C54 H54A 0.9900
C54 H54B 0.9900
C55 C56 1.509(4)
C55 H55A 0.9900
C55 H55B 0.9900
C56 C57 1.510(4)
C56 H56A 0.9900
C56 H56B 0.9900
C57 C58 1.520(5)
C57 H57A 0.9900
C57 H57B 0.9900
C58 H58A 0.9800
C58 H58B 0.9800
C58 H58C 0.9800
C59 C60 1.501(4)
C59 H59A 0.9900
C59 H59B 0.9900
C60 C61 1.512(4)
C60 H60A 0.9900
C60 H60B 0.9900
C61 C62 1.488(5)
C61 H61A 0.9900
C61 H61B 0.9900
C62 H62A 0.9800
C62 H62B 0.9800
C62 H62C 0.9800
C63 C64 1.512(4)
C63 H63A 0.9900
C63 H63B 0.9900
C64 C65 1.501(4)
C64 H64A 0.9900
C64 H64B 0.9900
C65 C66 1.501(5)
C65 H65A 0.9900
C65 H65B 0.9900
C66 H66A 0.9800
C66 H66B 0.9800
C66 H66C 0.9800
N20 C75 1.507(4)
N20 C71 1.515(4)
N20 C67 1.522(4)
N20 C79 1.541(4)
C67 C68 1.507(5)
C67 H67A 0.9900
C67 H67B 0.9900
C68 C69 1.511(5)
C68 H68A 0.9900
C68 H68B 0.9900
C69 C70 1.504(5)
C69 H69A 0.9900
C69 H69B 0.9900
C70 H70A 0.9800
C70 H70B 0.9800
C70 H70C 0.9800
C71 C72 1.527(4)
C71 H71A 0.9900
C71 H71B 0.9900
C72 C73 1.513(4)
C72 H72A 0.9900
C72 H72B 0.9900
C73 C74 1.524(5)
C73 H73A 0.9900
C73 H73B 0.9900
C74 H74A 0.9800
C74 H74B 0.9800
C74 H74C 0.9800
C75 C76 1.506(4)
C75 H75A 0.9900
C75 H75B 0.9900
C76 C77 1.526(4)
C76 H76A 0.9900
C76 H76B 0.9900
C77 C78 1.489(6)
C77 H77A 0.9900
C77 H77B 0.9900
C78 H78A 0.9800
C78 H78B 0.9800
C78 H78C 0.9800
C79 C80A 1.516(4)
C79 C80B 1.519(4)
C79 H79A 0.9900
C79 H79B 0.9900
C79 H79C 0.9900
C79 H79D 0.9900
C80A C81A 1.514(4)
C80A H80A 0.9900
C80A H80B 0.9900
C81A C82A 1.513(4)
C81A H81A 0.9900
C81A H81B 0.9900
C82A H82A 0.9800
C82A H82B 0.9800
C82A H82C 0.9800
C80B C81B 1.515(4)
C80B H80C 0.9900
C80B H80D 0.9900
C81B C82B 1.506(4)
C81B H81C 0.9900
C81B H81D 0.9900
C82B H82D 0.9800
C82B H82E 0.9800
C82B H82F 0.9800
P1 O22 1.5071(17)
P1 O19 1.5072(17)
P1 O20 1.5632(18)
P1 O21 1.5695(18)
O20 H20O 0.928(5)
O21 H21O 0.928(5)
P2 O24 1.5054(17)
P2 O26 1.5226(18)
P2 O25 1.5531(18)
P2 O23 1.5705(18)
O23 H23O 0.927(5)
O25 H25O 0.928(5)

loop_
_geom_hbond_atom_site_label_D
_geom_hbond_atom_site_label_H
_geom_hbond_atom_site_label_A
_geom_hbond_site_symmetry_A
_geom_hbond_distance_DH
_geom_hbond_distance_HA
_geom_hbond_distance_DA
_geom_hbond_angle_DHA
_geom_hbond_publ_flag
N8 H8N O7 . 0.90(3) 2.07(3) 2.955(3) 168(3) yes
N17 H17N O16 . 0.90(2) 2.21(2) 3.100(3) 170(2) yes
N5 H5N O21 . 0.90(2) 2.04(2) 2.915(3) 164(3) yes
N6 H6N O22 . 0.90(2) 2.10(2) 2.986(3) 168(2) yes
N11 H11N O19 . 0.90(2) 1.96(2) 2.854(3) 175(2) yes
N12 H12N O22 . 0.90(2) 2.21(2) 3.058(3) 157(3) yes
O20 H20O O24 . 0.93(2) 1.66(2) 2.583(2) 178(3) yes
O23 H23O O22 . 0.93(2) 1.64(2) 2.568(2) 176(2) yes
O21 H21O O19 2_676 0.93(2) 1.61(2) 2.528(2) 173(3) yes
O25 H25O O26 2_776 0.93(2) 1.59(2) 2.501(2) 166(3) yes
N2 H2N O26 2_676 0.90(2) 2.08(2) 2.977(3) 174(2) yes
N3 H3N O24 2_676 0.90(2) 2.09(2) 2.931(3) 155(3) yes
N14 H14N O25 2_776 0.90(2) 2.03(2) 2.930(3) 175(2) yes
N15 H15N O24 2_776 0.90(2) 2.10(2) 2.986(3) 168(2) yes
C3 H3 O4 . 0.95 2.17 2.789(4) 121 yes
C5 H5 O7 . 0.95 2.53 3.279(4) 136 yes
C12 H12 O3 . 0.95 2.23 2.844(3) 122 yes
C21 H21 O7 . 0.95 2.31 2.872(4) 118 yes
C30 H30 O16 . 0.95 2.32 2.903(4) 119 yes
C43 H43 O12 . 0.95 2.32 2.910(4) 120 yes
C46 H46 O13 . 0.95 2.19 2.810(3) 122 yes
C18 H18A O1 1_655 0.99 2.42 3.345(4) 156 yes
C30 H30 O6 2_766 0.95 2.58 3.265(4) 129 yes
C33 H33B O11A 1_655 0.99 2.58 3.235(12) 123 yes
C39 H39 O21 2_676 0.95 2.52 3.446(3) 164 yes
C54 H54A O15 1_454 0.99 2.46 3.447(4) 173 yes
C63 H63A O3 . 0.99 2.42 3.379(4) 164 yes
C63 H63B O4 . 0.99 2.26 3.003(4) 131 yes
C64 H64B O15 1_454 0.99 2.46 3.348(4) 149 yes
C70 H70B O10A 1_655 0.98 2.47 3.289(6) 141 yes
C75 H75A O13 . 0.99 2.31 3.158(4) 143 yes
C75 H75B O1 1_656 0.99 2.58 3.514(4) 157 yes

loop_
_geom_torsion_atom_site_label_1
_geom_torsion_atom_site_label_2
_geom_torsion_atom_site_label_3
_geom_torsion_atom_site_label_4
_geom_torsion
O6 N9 C1 C2 -166.3(3)
O5 N9 C1 C2 14.0(4)
O6 N9 C1 C6 12.2(4)
O5 N9 C1 C6 -167.5(3)
C6 C1 C2 C3 -1.0(5)
N9 C1 C2 C3 177.5(3)
C1 C2 C3 C4 1.4(5)
C2 C3 C4 C5 -0.9(5)
C2 C3 C4 N8 177.3(3)
C7 N8 C4 C5 -172.6(3)
C7 N8 C4 C3 9.2(5)
C3 C4 C5 C6 -0.1(4)
N8 C4 C5 C6 -178.3(3)
C2 C1 C6 C5 0.0(5)
N9 C1 C6 C5 -178.4(3)
C4 C5 C6 C1 0.5(4)
C17 N4 C7 O4 175.2(3)
C8 N4 C7 O4 -4.5(4)
C17 N4 C7 N8 -4.0(4)
C8 N4 C7 N8 176.4(2)
C4 N8 C7 O4 4.9(5)
C4 N8 C7 N4 -176.0(3)
C7 N4 C8 C9 100.0(3)
C17 N4 C8 C9 -79.6(3)
C10 N3 C9 C8 91.6(3)
N4 C8 C9 N3 177.7(2)
C9 N3 C10 O3 0.3(4)
C9 N3 C10 N2 -179.3(2)
C11 N2 C10 O3 6.3(4)
C11 N2 C10 N3 -174.0(2)
C10 N2 C11 C12 2.1(4)
C10 N2 C11 C16 -179.0(2)
N2 C11 C12 C13 -179.0(2)
C16 C11 C12 C13 2.1(4)
C11 C12 C13 C14 -0.3(4)
C12 C13 C14 C15 -1.8(4)
C12 C13 C14 N1 175.4(2)
O2 N1 C14 C15 174.6(3)
O1 N1 C14 C15 -2.7(4)
O2 N1 C14 C13 -2.6(4)
O1 N1 C14 C13 -179.9(2)
C13 C14 C15 C16 2.0(4)
N1 C14 C15 C16 -175.2(2)
C14 C15 C16 C11 -0.2(4)
N2 C11 C16 C15 179.2(2)
C12 C11 C16 C15 -1.8(4)
C7 N4 C17 C18 81.5(3)
C8 N4 C17 C18 -98.9(3)
C19 N5 C18 C17 75.3(3)
N4 C17 C18 N5 -161.0(2)
C18 N5 C19 O7 -5.2(4)
C18 N5 C19 N6 174.8(2)
C20 N6 C19 O7 12.1(4)
C20 N6 C19 N5 -167.8(3)
C19 N6 C20 C21 -22.3(4)
C19 N6 C20 C25 157.0(3)
N6 C20 C21 C22 177.5(3)
C25 C20 C21 C22 -1.8(4)
C20 C21 C22 C23 1.2(4)
C21 C22 C23 C24 0.5(4)
C21 C22 C23 N7 -178.2(2)
O8 N7 C23 C22 -172.3(3)
O9 N7 C23 C22 7.3(4)
O8 N7 C23 C24 8.9(4)
O9 N7 C23 C24 -171.4(2)
C22 C23 C24 C25 -1.4(4)
N7 C23 C24 C25 177.3(2)
C23 C24 C25 C20 0.7(4)
N6 C20 C25 C24 -178.4(2)
C21 C20 C25 C24 0.9(4)
O18 N16 C26 C27 -8.2(4)
O17 N16 C26 C27 171.0(3)
O18 N16 C26 C31 173.4(3)
O17 N16 C26 C31 -7.5(5)
C31 C26 C27 C28 -0.4(4)
N16 C26 C27 C28 -178.8(3)
C26 C27 C28 C29 -0.7(4)
C32 N15 C29 C30 16.0(4)
C32 N15 C29 C28 -162.8(2)
C27 C28 C29 C30 0.6(4)
C27 C28 C29 N15 179.6(2)
N15 C29 C30 C31 -178.3(3)
C28 C29 C30 C31 0.5(5)
C27 C26 C31 C30 1.5(5)
N16 C26 C31 C30 179.9(3)
C29 C30 C31 C26 -1.5(5)
C33 N14 C32 O16 3.9(4)
C33 N14 C32 N15 -175.8(2)
C29 N15 C32 O16 -6.2(4)
C29 N15 C32 N14 173.5(2)
C32 N14 C33 C34 -75.5(3)
C44 N13 C34 C33 -81.5(3)
C35 N13 C34 C33 96.2(3)
N14 C33 C34 N13 164.1(2)
C44 N13 C35 C36 -87.5(3)
C34 N13 C35 C36 94.6(3)
C37 N12 C36 C35 -97.3(3)
N13 C35 C36 N12 -172.7(2)
C36 N12 C37 O12 -4.5(4)
C36 N12 C37 N11 175.5(2)
C38 N11 C37 O12 -4.1(5)
C38 N11 C37 N12 175.9(2)
C37 N11 C38 C43 -6.0(4)
C37 N11 C38 C39 174.8(3)
N11 C38 C39 C40 179.6(2)
C43 C38 C39 C40 0.3(4)
C38 C39 C40 C41 1.2(4)
C39 C40 C41 C42 -2.3(4)
C39 C40 C41 N10 178.7(3)
O11A N10 C41 C40 -2.6(11)
O10B N10 C41 C40 -162.2(4)
O11B N10 C41 C40 -0.6(9)
O10A N10 C41 C40 161.9(4)
O11A N10 C41 C42 178.3(10)
O10B N10 C41 C42 18.8(5)
O11B N10 C41 C42 -179.6(8)
O10A N10 C41 C42 -17.2(5)
C40 C41 C42 C43 1.8(5)
N10 C41 C42 C43 -179.2(3)
C41 C42 C43 C38 -0.2(5)
N11 C38 C43 C42 180.0(3)
C39 C38 C43 C42 -0.8(4)
C34 N13 C44 O13 -179.1(2)
C35 N13 C44 O13 3.2(4)
C34 N13 C44 N17 0.5(4)
C35 N13 C44 N17 -177.3(2)
C45 N17 C44 O13 4.7(4)
C45 N17 C44 N13 -174.8(2)
C44 N17 C45 C50 -177.8(2)
C44 N17 C45 C46 3.1(4)
C50 C45 C46 C47 0.9(4)
N17 C45 C46 C47 -179.9(2)
C45 C46 C47 C48 -1.6(4)
C46 C47 C48 C49 0.8(4)
C46 C47 C48 N18 -179.3(2)
O14 N18 C48 C47 -14.2(4)
O15 N18 C48 C47 165.5(2)
O14 N18 C48 C49 165.7(3)
O15 N18 C48 C49 -14.6(3)
C47 C48 C49 C50 0.7(4)
N18 C48 C49 C50 -179.3(2)
C48 C49 C50 C45 -1.3(4)
C46 C45 C50 C49 0.6(4)
N17 C45 C50 C49 -178.7(2)
C51 C52 C53 C54 -56.8(4)
C63 N19 C54 C53 -172.7(2)
C59 N19 C54 C53 -52.7(3)
C55 N19 C54 C53 67.1(3)
C52 C53 C54 N19 -167.5(2)
C54 N19 C55 C56 178.0(2)
C63 N19 C55 C56 58.9(3)
C59 N19 C55 C56 -59.9(3)
N19 C55 C56 C57 -173.0(3)
C55 C56 C57 C58 -174.2(3)
C54 N19 C59 C60 -56.1(3)
C63 N19 C59 C60 63.6(3)
C55 N19 C59 C60 -176.7(3)
N19 C59 C60 C61 -172.1(3)
C59 C60 C61 C62 -179.5(4)
C54 N19 C63 C64 -70.4(3)
C59 N19 C63 C64 167.8(3)
C55 N19 C63 C64 49.4(3)
N19 C63 C64 C65 172.0(3)
C63 C64 C65 C66 171.0(3)
C75 N20 C67 C68 52.6(3)
C71 N20 C67 C68 174.5(3)
C79 N20 C67 C68 -66.5(3)
N20 C67 C68 C69 173.3(3)
C67 C68 C69 C70 171.4(3)
C75 N20 C71 C72 49.7(3)
C67 N20 C71 C72 -71.0(3)
C79 N20 C71 C72 168.6(3)
N20 C71 C72 C73 -153.1(3)
C71 C72 C73 C74 175.4(3)
C71 N20 C75 C76 51.1(3)
C67 N20 C75 C76 171.3(2)
C79 N20 C75 C76 -68.1(3)
N20 C75 C76 C77 -166.4(3)
C75 C76 C77 C78 74.3(4)
C75 N20 C79 C80A -163.3(6)
C71 N20 C79 C80A 75.7(6)
C67 N20 C79 C80A -43.4(6)
C75 N20 C79 C80B 172.4(5)
C71 N20 C79 C80B 51.4(5)
C67 N20 C79 C80B -67.8(5)
C80B C79 C80A C81A -84.0(13)
N20 C79 C80A C81A -174.5(5)
C79 C80A C81A C82A 53.5(12)
C80A C79 C80B C81B 108.0(17)
N20 C79 C80B C81B -151.7(6)
C79 C80B C81B C82B -46.3(11)

_cod_database_fobs_code 2242842
